data_2018162
loop_
_publ_author_name
'Kruszynski, Rafal'

_publ_section_title
;
 A structural and theoretical study of the intermolecular interactions
 in 8-hydroxyquinolinium-7-carboxylate monohydrate
;
_journal_coeditor_code UK3030
_journal_issue 7
_journal_name_full 'Acta Crystallographica Section C'
_journal_page_first o230
_journal_page_last o234
_journal_paper_doi 10.1107/S0108270111021585
_journal_volume 67
_journal_year 2011
_chemical_formula_iupac 'C10 H7 N O3 , H2 O'
_chemical_formula_moiety 'C10 H7 N O3, H2 O'
_chemical_formula_sum 'C10 H9 N O4'
_chemical_formula_weight 207.18
_chemical_name_common '8-Hydroxy-7-quinolinecarboxylic acid monohydrate'
_chemical_name_systematic
;
8-hydroxyquinolinium-7-carboxylate monohydrate
;
_space_group_IT_number 2
_symmetry_cell_setting triclinic
_symmetry_space_group_name_Hall '-P 1'
_symmetry_space_group_name_H-M 'P -1'
_atom_sites_solution_hydrogens geom
_atom_sites_solution_primary direct
_atom_sites_solution_secondary difmap
_audit_creation_method SHELXL97
_cell_angle_alpha 87.877(5)
_cell_angle_beta 71.718(5)
_cell_angle_gamma 73.083(5)
_cell_formula_units_Z 2
_cell_length_a 7.0045(4)
_cell_length_b 7.6512(5)
_cell_length_c 9.4192(5)
_cell_measurement_reflns_used 1804
_cell_measurement_temperature 291.(3)
_cell_measurement_theta_max 50
_cell_measurement_theta_min 2
_cell_volume 457.76(5)
_computing_cell_refinement 'CrysAlis RED (Oxford Diffraction, 2006)'
_computing_data_collection 'CrysAlis CCD (Oxford Diffraction, 2006)'
_computing_data_reduction 'CrysAlis RED (Oxford Diffraction, 2006)'
_computing_molecular_graphics
;
XP in SHELXTL/PC (Sheldrick, 2008) and ORTEP-3 for Windows (Version
1.062;
Farrugia, 1997)
;
_computing_publication_material
;
SHELXL97 (Sheldrick, 2008) and PLATON (Spek, 2003)
;
_computing_structure_refinement 'SHELXL97 (Sheldrick, 2008)'
_computing_structure_solution 'SHELXS97 (Sheldrick, 2008)'
_diffrn_ambient_temperature 291.(3)
_diffrn_detector_area_resol_mean 41.6666
_diffrn_measured_fraction_theta_full 0.996
_diffrn_measured_fraction_theta_max 0.996
_diffrn_measurement_device_type 'Kuma KM4 CCD area-detector'
_diffrn_measurement_method \w
_diffrn_radiation_monochromator graphite
_diffrn_radiation_source 'fine-focus sealed tube'
_diffrn_radiation_type MoK\a
_diffrn_radiation_wavelength 0.71073
_diffrn_reflns_av_R_equivalents 0.0308
_diffrn_reflns_av_sigmaI/netI 0.0240
_diffrn_reflns_limit_h_max 6
_diffrn_reflns_limit_h_min -8
_diffrn_reflns_limit_k_max 9
_diffrn_reflns_limit_k_min -9
_diffrn_reflns_limit_l_max 11
_diffrn_reflns_limit_l_min -11
_diffrn_reflns_number 4445
_diffrn_reflns_theta_full 25.00
_diffrn_reflns_theta_max 25.05
_diffrn_reflns_theta_min 2.28
_diffrn_standards_decay_% 0.0
_diffrn_standards_interval_time 33.33
_diffrn_standards_number 7
_exptl_absorpt_coefficient_mu 0.118
_exptl_absorpt_correction_T_max 1.000
_exptl_absorpt_correction_T_min 0.997
_exptl_absorpt_correction_type numerical
_exptl_absorpt_process_details '(X-RED; Stoe & Cie, 1999)'
_exptl_crystal_colour colourless
_exptl_crystal_density_diffrn 1.503
_exptl_crystal_density_meas 1.50
_exptl_crystal_density_method 'Berman density torsion balance'
_exptl_crystal_description prism
_exptl_crystal_F_000 216
_exptl_crystal_size_max 0.019
_exptl_crystal_size_mid 0.014
_exptl_crystal_size_min 0.010
_refine_diff_density_max 0.149
_refine_diff_density_min -0.254
_refine_ls_extinction_method none
_refine_ls_goodness_of_fit_ref 0.986
_refine_ls_hydrogen_treatment constr
_refine_ls_matrix_type full
_refine_ls_number_parameters 136
_refine_ls_number_reflns 1608
_refine_ls_number_restraints 0
_refine_ls_restrained_S_all 0.986
_refine_ls_R_factor_all 0.0439
_refine_ls_R_factor_gt 0.0315
_refine_ls_shift/su_max 0.000
_refine_ls_shift/su_mean 0.000
_refine_ls_structure_factor_coef Fsqd
_refine_ls_weighting_details 'w = 1/[\s^2^(Fo^2^)+(0.0642P)^2^+0.0000P] where P=(Fo^2^+2Fc^2^)/3'
_refine_ls_weighting_scheme calc
_refine_ls_wR_factor_gt 0.0877
_refine_ls_wR_factor_ref 0.0916
_reflns_number_gt 1230
_reflns_number_total 1608
_reflns_threshold_expression I>2\s(I)
_cod_data_source_file uk3030.cif
_cod_data_source_block I
_cod_database_code 2018162
_cod_database_fobs_code 2018162

loop_
_symmetry_equiv_pos_as_xyz
'x, y, z'
'-x, -y, -z'

loop_
_atom_site_type_symbol
_atom_site_label
_atom_site_fract_x
_atom_site_fract_y
_atom_site_fract_z
_atom_site_U_iso_or_equiv
_atom_site_adp_type
_atom_site_calc_flag
_atom_site_refinement_flags
_atom_site_occupancy
_atom_site_symmetry_multiplicity
_atom_site_disorder_assembly
_atom_site_disorder_group
N N1 0.23982(14) 0.96591(14) 0.76152(11) 0.0293(3) Uani d . 1 1 . .
H H1N 0.2635 0.8551 0.7876 0.035 Uiso d R 1 1 . .
C C1 0.20923(19) 1.08742(18) 0.86786(14) 0.0356(3) Uani d . 1 1 . .
H H1 0.2110 1.0492 0.9624 0.043 Uiso calc R 1 1 . .
C C2 0.1745(2) 1.27139(18) 0.84095(15) 0.0386(3) Uani d . 1 1 . .
H H2 0.1533 1.3563 0.9167 0.046 Uiso calc R 1 1 . .
C C3 0.17166(18) 1.32659(17) 0.70262(14) 0.0352(3) Uani d . 1 1 . .
H H3 0.1484 1.4499 0.6838 0.042 Uiso calc R 1 1 . .
C C4 0.20363(17) 1.19858(16) 0.58749(14) 0.0290(3) Uani d . 1 1 . .
C C5 0.20544(19) 1.24551(17) 0.44109(14) 0.0333(3) Uani d . 1 1 . .
H H5 0.1840 1.3668 0.4159 0.040 Uiso calc R 1 1 . .
C C6 0.23878(18) 1.11235(17) 0.33717(14) 0.0327(3) Uani d . 1 1 . .
H H6 0.2377 1.1451 0.2413 0.039 Uiso calc R 1 1 . .
C C7 0.27496(17) 0.92672(16) 0.36911(13) 0.0281(3) Uani d . 1 1 . .
C C8 0.27794(17) 0.87523(16) 0.51110(13) 0.0259(3) Uani d . 1 1 . .
C C9 0.23913(17) 1.01405(16) 0.62078(13) 0.0263(3) Uani d . 1 1 . .
C C10 0.31383(18) 0.78307(18) 0.25166(13) 0.0319(3) Uani d . 1 1 . .
O O1 0.35190(14) 0.61837(12) 0.29013(10) 0.0396(3) Uani d . 1 1 . .
O O2 0.30856(17) 0.82954(14) 0.12604(10) 0.0509(3) Uani d . 1 1 . .
O O3 0.31724(13) 0.70246(11) 0.54955(9) 0.0340(2) Uani d . 1 1 . .
H H3O 0.3440 0.6410 0.4657 0.051 Uiso d R 1 1 . .
O O99 0.30526(14) 0.64675(12) 0.88713(10) 0.0436(3) Uani d . 1 1 . .
H H1O 0.3087 0.6775 0.9741 0.065 Uiso d R 1 1 . .
H H1P 0.4127 0.5621 0.8416 0.065 Uiso d R 1 1 . .

loop_
_atom_site_aniso_label
_atom_site_aniso_U_11
_atom_site_aniso_U_22
_atom_site_aniso_U_33
_atom_site_aniso_U_12
_atom_site_aniso_U_13
_atom_site_aniso_U_23
N1 0.0331(5) 0.0265(6) 0.0288(6) -0.0083(4) -0.0108(4) 0.0021(4)
C1 0.0404(7) 0.0375(8) 0.0290(7) -0.0113(6) -0.0106(5) -0.0025(6)
C2 0.0415(7) 0.0354(8) 0.0377(7) -0.0109(6) -0.0099(6) -0.0086(6)
C3 0.0343(7) 0.0236(7) 0.0452(8) -0.0066(5) -0.0107(6) -0.0021(6)
C4 0.0248(6) 0.0261(7) 0.0354(7) -0.0066(5) -0.0093(5) 0.0010(5)
C5 0.0368(7) 0.0228(7) 0.0411(7) -0.0081(5) -0.0149(5) 0.0081(5)
C6 0.0362(7) 0.0318(7) 0.0317(7) -0.0086(5) -0.0147(5) 0.0075(5)
C7 0.0259(6) 0.0291(7) 0.0300(7) -0.0076(5) -0.0101(5) 0.0016(5)
C8 0.0245(6) 0.0228(6) 0.0303(6) -0.0062(5) -0.0094(5) 0.0024(5)
C9 0.0238(6) 0.0272(7) 0.0276(7) -0.0071(5) -0.0084(5) 0.0013(5)
C10 0.0332(7) 0.0330(7) 0.0304(7) -0.0097(5) -0.0115(5) 0.0015(5)
O1 0.0540(6) 0.0277(5) 0.0366(5) -0.0100(4) -0.0149(4) -0.0014(4)
O2 0.0827(7) 0.0432(6) 0.0325(6) -0.0161(5) -0.0282(5) 0.0021(4)
O3 0.0492(5) 0.0218(5) 0.0319(5) -0.0091(4) -0.0156(4) 0.0025(4)
O99 0.0624(6) 0.0315(5) 0.0338(5) -0.0060(4) -0.0176(4) -0.0031(4)

loop_
_atom_type_symbol
_atom_type_description
_atom_type_scat_dispersion_real
_atom_type_scat_dispersion_imag
_atom_type_scat_source
C C 0.0033 0.0016 'International Tables Vol C Tables 4.2.6.8 and 6.1.1.4'
H H 0.0000 0.0000 'International Tables Vol C Tables 4.2.6.8 and 6.1.1.4'
N N 0.0061 0.0033 'International Tables Vol C Tables 4.2.6.8 and 6.1.1.4'
O O 0.0106 0.0060 'International Tables Vol C Tables 4.2.6.8 and 6.1.1.4'

loop_
_geom_angle_atom_site_label_1
_geom_angle_atom_site_label_2
_geom_angle_atom_site_label_3
_geom_angle_site_symmetry_1
_geom_angle_site_symmetry_3
_geom_angle
_geom_angle_publ_flag
C1 N1 C9 . . 122.08(11) n
C1 N1 H1N . . 114.5 n
C9 N1 H1N . . 123.4 n
N1 C1 C2 . . 120.95(12) n
N1 C1 H1 . . 119.5 n
C2 C1 H1 . . 119.5 n
C3 C2 C1 . . 119.29(12) n
C3 C2 H2 . . 120.4 n
C1 C2 H2 . . 120.4 n
C2 C3 C4 . . 120.56(12) n
C2 C3 H3 . . 119.7 n
C4 C3 H3 . . 119.7 n
C9 C4 C3 . . 117.71(11) n
C9 C4 C5 . . 118.60(11) n
C3 C4 C5 . . 123.68(11) n
C6 C5 C4 . . 119.49(11) n
C6 C5 H5 . . 120.3 n
C4 C5 H5 . . 120.3 n
C5 C6 C7 . . 122.45(11) n
C5 C6 H6 . . 118.8 n
C7 C6 H6 . . 118.8 n
C8 C7 C6 . . 119.63(11) n
C8 C7 C10 . . 119.22(11) n
C6 C7 C10 . . 121.15(10) n
O3 C8 C7 . . 123.56(11) n
O3 C8 C9 . . 118.29(10) n
C7 C8 C9 . . 118.15(11) n
N1 C9 C4 . . 119.40(11) n
N1 C9 C8 . . 118.92(11) n
C4 C9 C8 . . 121.67(10) n
O2 C10 O1 . . 124.52(12) n
O2 C10 C7 . . 119.05(11) n
O1 C10 C7 . . 116.43(10) n
C8 O3 H3O . . 103.1 n
H1O O99 H1P . . 111.8 n

loop_
_geom_bond_atom_site_label_1
_geom_bond_atom_site_label_2
_geom_bond_site_symmetry_2
_geom_bond_distance
_geom_bond_publ_flag
N1 C1 . 1.3161(16) n
N1 C9 . 1.3637(15) n
N1 H1N . 0.8575 n
C1 C2 . 1.3848(18) n
C1 H1 . 0.9300 n
C2 C3 . 1.3591(19) n
C2 H2 . 0.9300 n
C3 C4 . 1.4086(17) n
C3 H3 . 0.9300 n
C4 C9 . 1.4019(17) n
C4 C5 . 1.4091(17) n
C5 C6 . 1.3575(18) n
C5 H5 . 0.9300 n
C6 C7 . 1.4066(17) n
C6 H6 . 0.9300 n
C7 C8 . 1.3850(16) n
C7 C10 . 1.4943(17) n
C8 O3 . 1.3303(13) n
C8 C9 . 1.4164(17) n
C10 O2 . 1.2315(14) n
C10 O1 . 1.2734(15) n
O3 H3O . 0.8739 n
O99 H1O . 0.8701 n
O99 H1P . 0.8393 n

loop_
_geom_hbond_atom_site_label_D
_geom_hbond_atom_site_label_H
_geom_hbond_atom_site_label_A
_geom_hbond_site_symmetry_A
_geom_hbond_distance_DH
_geom_hbond_distance_HA
_geom_hbond_distance_DA
_geom_hbond_angle_DHA
_geom_hbond_publ_flag
N1 H1N O99 . 0.86 1.82 2.6548(13) 165.8 n
O3 H3O O1 . 0.87 1.65 2.4692(11) 154.7 n
O99 H1O O2 1_556 0.87 1.88 2.7027(13) 157.8 n
O99 H1P O1 2_666 0.84 1.92 2.7513(13) 171.1 n
C1 H1 O2 1_556 0.93 2.34 3.1934(16) 152.8 n

loop_
_cod_related_entry_id
_cod_related_entry_database
_cod_related_entry_code
1 ChemSpider 30654316
